data_2205398
loop_
_publ_author_name
'Zhu, Long-Guan'
'Xiao, Hong-Ping'

_publ_section_title
;Poly[[[(1,10-phenanthroline)manganese(II)]-\m~3~-2-nitrobenzene-1,4-dicarboxylato]
 monohydrate]
;
_journal_issue 4
_journal_name_full 'Acta Crystallographica Section E'
_journal_page_first m769
_journal_page_last m771
_journal_paper_doi 10.1107/S1600536805009086
_journal_volume 61
_journal_year 2005
_chemical_formula_iupac '[Mn (C8 H3 N O6) (C12 H8 N2)], H2 O'
_chemical_formula_moiety 'C20 H11 Mn N3 O6, H2 O'
_chemical_formula_sum 'C20 H13 Mn N3 O7'
_chemical_formula_weight 462.27
_chemical_name_systematic
;
Poly[[[(1,10-phenanthroline)manganese(II)]-\m~3~-2-nitrobenzene-1,4-
dicarboxylato] monohydrate]
;
_space_group_IT_number 15
_symmetry_cell_setting monoclinic
_symmetry_space_group_name_Hall '-I 2ya'
_symmetry_space_group_name_H-M 'I 1 2/a 1'
_atom_sites_solution_hydrogens geom
_atom_sites_solution_primary direct
_atom_sites_solution_secondary difmap
_audit_creation_method SHELXL-97
_cell_angle_alpha 90.00
_cell_angle_beta 94.659(3)
_cell_angle_gamma 90.00
_cell_formula_units_Z 8
_cell_length_a 18.515(3)
_cell_length_b 9.927(2)
_cell_length_c 20.948(3)
_cell_measurement_reflns_used 3483
_cell_measurement_temperature 295(2)
_cell_measurement_theta_max 26.557
_cell_measurement_theta_min 2.207
_cell_volume 3837.5(11)
_computing_cell_refinement 'SAINT (Bruker, 2002)'
_computing_data_collection 'SMART (Bruker, 2002)'
_computing_data_reduction SAINT
_computing_molecular_graphics 'ORTEP-3 for Windows (Farrugia, 1997)'
_computing_publication_material 'WinGX (Farrugia, 1999)'
_computing_structure_refinement 'SHELXL97 (Sheldrick, 1997)'
_computing_structure_solution 'SHELXS97 (Sheldrick, 1997)'
_diffrn_ambient_temperature 295(2)
_diffrn_measured_fraction_theta_full 0.946
_diffrn_measured_fraction_theta_max 0.946
_diffrn_measurement_device_type 'Bruker APEX area-detector'
_diffrn_measurement_method '\f and \w'
_diffrn_radiation_monochromator graphite
_diffrn_radiation_source 'fine-focus sealed tube'
_diffrn_radiation_type MoK\a
_diffrn_radiation_wavelength 0.71073
_diffrn_reflns_av_R_equivalents 0.0644
_diffrn_reflns_av_sigmaI/netI 0.0941
_diffrn_reflns_limit_h_max 22
_diffrn_reflns_limit_h_min -21
_diffrn_reflns_limit_k_max 8
_diffrn_reflns_limit_k_min -11
_diffrn_reflns_limit_l_max 22
_diffrn_reflns_limit_l_min -24
_diffrn_reflns_number 7693
_diffrn_reflns_theta_full 25.00
_diffrn_reflns_theta_max 25.00
_diffrn_reflns_theta_min 1.95
_diffrn_standards_number 0
_exptl_absorpt_coefficient_mu 0.739
_exptl_absorpt_correction_T_max 0.8909
_exptl_absorpt_correction_T_min 0.8198
_exptl_absorpt_correction_type multi-scan
_exptl_absorpt_process_details '(SADABS; Bruker, 2002)'
_exptl_crystal_colour 'pale yellow'
_exptl_crystal_density_diffrn 1.600
_exptl_crystal_density_method 'not measured'
_exptl_crystal_description block
_exptl_crystal_F_000 1880
_exptl_crystal_size_max 0.28
_exptl_crystal_size_mid 0.18
_exptl_crystal_size_min 0.16
_refine_diff_density_max 0.350
_refine_diff_density_min -0.367
_refine_ls_extinction_method none
_refine_ls_goodness_of_fit_ref 1.020
_refine_ls_hydrogen_treatment mixed
_refine_ls_matrix_type full
_refine_ls_number_parameters 286
_refine_ls_number_reflns 3197
_refine_ls_number_restraints 2
_refine_ls_restrained_S_all 1.020
_refine_ls_R_factor_all 0.1044
_refine_ls_R_factor_gt 0.0628
_refine_ls_shift/su_max 0.000
_refine_ls_shift/su_mean 0.000
_refine_ls_structure_factor_coef Fsqd
_refine_ls_weighting_details 'calc w = 1/[\s^2^(Fo^2^)+(0.0503P)^2^] where P = (Fo^2^+2Fc^2^)/3'
_refine_ls_weighting_scheme calc
_refine_ls_wR_factor_gt 0.1149
_refine_ls_wR_factor_ref 0.1421
_reflns_number_gt 2021
_reflns_number_total 3197
_reflns_threshold_expression I>2\s(I)
_cod_data_source_file ac6166.cif
_cod_data_source_block I
_cod_original_cell_volume 3837.0(10)
_cod_original_sg_symbol_H-M 'I 2/a'
_cod_database_code 2205398
_cod_database_fobs_code 2205398

loop_
_symmetry_equiv_pos_as_xyz
'x, y, z'
'-x+1/2, y, -z'
'x+1/2, y+1/2, z+1/2'
'-x+1, y+1/2, -z+1/2'
'-x, -y, -z'
'x-1/2, -y, z'
'-x+1/2, -y+1/2, -z+1/2'
'x, -y+1/2, z+1/2'

loop_
_atom_site_label
_atom_site_fract_x
_atom_site_fract_y
_atom_site_fract_z
_atom_site_U_iso_or_equiv
_atom_site_adp_type
_atom_site_calc_flag
_atom_site_refinement_flags
_atom_site_occupancy
_atom_site_type_symbol
Mn1 0.06507(4) 0.03268(7) 0.17918(3) 0.0344(3) Uani d . 1 Mn
N1 -0.0256(2) 0.0470(4) 0.10043(18) 0.0382(10) Uani d . 1 N
N2 0.1010(2) 0.1839(4) 0.10756(19) 0.0398(10) Uani d . 1 N
N3 0.3879(2) -0.3721(4) 0.1436(2) 0.0472(11) Uani d . 1 N
O1 0.15756(16) -0.1022(3) 0.14920(16) 0.0443(9) Uani d . 1 O
O2 0.17238(17) 0.0249(3) 0.23499(16) 0.0444(9) Uani d . 1 O
O3 0.54032(16) -0.1955(3) 0.24027(16) 0.0452(9) Uani d . 1 O
O4 0.49302(16) -0.3728(3) 0.28361(16) 0.0462(9) Uani d . 1 O
O5 0.4510(2) -0.4035(4) 0.14722(18) 0.0625(11) Uani d . 1 O
O6 0.3417(2) -0.4252(4) 0.1072(2) 0.0882(16) Uani d . 1 O
OW1 0.1740(3) 0.2421(5) 0.3238(4) 0.136(3) Uani d D 1 O
C1 -0.0877(3) -0.0207(5) 0.0964(3) 0.0466(13) Uani d . 1 C
C2 -0.1421(3) -0.0012(5) 0.0481(3) 0.0542(16) Uani d . 1 C
C3 -0.1337(3) 0.0926(5) 0.0027(3) 0.0496(14) Uani d . 1 C
C4 -0.0699(3) 0.1687(5) 0.0042(2) 0.0412(13) Uani d . 1 C
C5 -0.0545(3) 0.2688(6) -0.0421(3) 0.0586(16) Uani d . 1 C
C6 0.0091(4) 0.3360(6) -0.0390(3) 0.0700(19) Uani d . 1 C
C7 0.0643(3) 0.3109(5) 0.0116(3) 0.0511(14) Uani d . 1 C
C8 0.1301(3) 0.3774(6) 0.0179(3) 0.0692(18) Uani d . 1 C
C9 0.1794(3) 0.3480(6) 0.0670(3) 0.076(2) Uani d . 1 C
C10 0.1635(3) 0.2497(6) 0.1103(3) 0.0593(16) Uani d . 1 C
C11 -0.0163(3) 0.1403(4) 0.0547(2) 0.0365(12) Uani d . 1 C
C12 0.0515(3) 0.2131(5) 0.0581(2) 0.0399(12) Uani d . 1 C
C13 0.1957(2) -0.0585(5) 0.1962(3) 0.0354(12) Uani d . 1 C
C14 0.2729(2) -0.1069(4) 0.2071(2) 0.0327(11) Uani d . 1 C
C15 0.2971(2) -0.2118(4) 0.1718(2) 0.0319(11) Uani d . 1 C
C16 0.3653(2) -0.2618(4) 0.1848(2) 0.0305(11) Uani d . 1 C
C17 0.4128(2) -0.2116(4) 0.2338(2) 0.0314(11) Uani d . 1 C
C18 0.3888(2) -0.1036(5) 0.2675(2) 0.0394(12) Uani d . 1 C
C19 0.3206(2) -0.0524(4) 0.2550(2) 0.0372(12) Uani d . 1 C
C20 0.4876(2) -0.2665(5) 0.2524(2) 0.0360(12) Uani d . 1 C
H1 -0.0949 -0.0846 0.1277 0.056 Uiso calc R 1 H
H2 -0.1842 -0.0525 0.0469 0.065 Uiso calc R 1 H
H3 -0.1704 0.1068 -0.0297 0.060 Uiso calc R 1 H
H5 -0.0894 0.2881 -0.0753 0.070 Uiso calc R 1 H
H6 0.0172 0.3996 -0.0703 0.084 Uiso calc R 1 H
H8 0.1405 0.4426 -0.0119 0.083 Uiso calc R 1 H
H9 0.2234 0.3934 0.0715 0.092 Uiso calc R 1 H
H10 0.1984 0.2285 0.1431 0.071 Uiso calc R 1 H
H15 0.2668 -0.2489 0.1388 0.038 Uiso calc R 1 H
H18 0.4197 -0.0646 0.2996 0.047 Uiso calc R 1 H
H19 0.3059 0.0202 0.2788 0.045 Uiso calc R 1 H
H2W1 0.167(4) 0.163(3) 0.337(3) 0.080 Uiso d D 1 H
H1W1 0.1348(18) 0.255(6) 0.300(2) 0.080 Uiso d D 1 H

loop_
_atom_site_aniso_label
_atom_site_aniso_U_11
_atom_site_aniso_U_22
_atom_site_aniso_U_33
_atom_site_aniso_U_12
_atom_site_aniso_U_13
_atom_site_aniso_U_23
Mn1 0.0261(4) 0.0347(4) 0.0413(5) 0.0035(3) -0.0046(3) 0.0036(3)
N1 0.037(2) 0.041(3) 0.035(2) 0.0000(19) -0.005(2) 0.0049(19)
N2 0.030(2) 0.042(2) 0.047(3) 0.0007(19) 0.002(2) 0.009(2)
N3 0.044(3) 0.044(3) 0.053(3) -0.001(2) 0.004(2) -0.001(2)
O1 0.0282(19) 0.057(2) 0.046(2) 0.0020(16) -0.0097(17) -0.0025(18)
O2 0.033(2) 0.048(2) 0.051(2) 0.0090(16) -0.0011(18) -0.0046(18)
O3 0.0242(18) 0.044(2) 0.065(2) -0.0047(16) -0.0077(18) 0.0132(18)
O4 0.035(2) 0.037(2) 0.065(2) -0.0031(15) -0.0071(18) 0.0265(18)
O5 0.045(2) 0.069(3) 0.074(3) 0.021(2) 0.006(2) -0.020(2)
O6 0.071(3) 0.096(4) 0.092(3) 0.012(3) -0.025(3) -0.053(3)
OW1 0.081(4) 0.106(4) 0.209(7) 0.027(4) -0.065(4) -0.072(5)
C1 0.043(3) 0.051(3) 0.045(3) 0.005(3) -0.001(3) -0.002(3)
C2 0.046(4) 0.059(4) 0.056(4) 0.000(3) -0.007(3) -0.010(3)
C3 0.042(3) 0.059(4) 0.046(3) 0.009(3) -0.012(3) -0.009(3)
C4 0.038(3) 0.043(3) 0.041(3) 0.004(2) -0.002(3) -0.002(2)
C5 0.072(4) 0.055(4) 0.046(4) 0.013(3) -0.009(3) 0.006(3)
C6 0.095(5) 0.054(4) 0.058(4) -0.004(4) -0.012(4) 0.019(3)
C7 0.058(4) 0.049(3) 0.046(3) -0.002(3) 0.004(3) 0.006(3)
C8 0.075(5) 0.063(4) 0.070(5) -0.005(3) 0.008(4) 0.020(3)
C9 0.060(4) 0.083(5) 0.084(5) -0.019(4) -0.005(4) 0.024(4)
C10 0.042(3) 0.068(4) 0.067(4) -0.007(3) -0.002(3) 0.020(3)
C11 0.040(3) 0.031(3) 0.039(3) -0.001(2) 0.001(2) 0.001(2)
C12 0.046(3) 0.035(3) 0.039(3) 0.004(2) 0.007(3) 0.004(2)
C13 0.025(3) 0.033(3) 0.049(3) 0.006(2) 0.004(2) 0.008(2)
C14 0.028(3) 0.032(3) 0.037(3) 0.004(2) -0.002(2) 0.000(2)
C15 0.026(3) 0.036(3) 0.032(3) -0.001(2) -0.009(2) 0.000(2)
C16 0.027(3) 0.030(3) 0.035(3) -0.002(2) 0.004(2) 0.002(2)
C17 0.027(2) 0.026(3) 0.041(3) -0.008(2) 0.002(2) 0.005(2)
C18 0.027(3) 0.038(3) 0.050(3) -0.004(2) -0.014(2) -0.002(2)
C19 0.031(3) 0.032(3) 0.049(3) 0.002(2) 0.001(2) -0.007(2)
C20 0.021(3) 0.042(3) 0.044(3) 0.006(2) -0.007(2) -0.007(3)

loop_
_atom_type_symbol
_atom_type_description
_atom_type_scat_dispersion_real
_atom_type_scat_dispersion_imag
_atom_type_scat_source
C C 0.0033 0.0016 'International Tables Vol C Tables 4.2.6.8 and 6.1.1.4'
H H 0.0000 0.0000 'International Tables Vol C Tables 4.2.6.8 and 6.1.1.4'
Mn Mn 0.3368 0.7283 'International Tables Vol C Tables 4.2.6.8 and 6.1.1.4'
N N 0.0061 0.0033 'International Tables Vol C Tables 4.2.6.8 and 6.1.1.4'
O O 0.0106 0.0060 'International Tables Vol C Tables 4.2.6.8 and 6.1.1.4'

loop_
_geom_angle_atom_site_label_1
_geom_angle_atom_site_label_2
_geom_angle_atom_site_label_3
_geom_angle_site_symmetry_1
_geom_angle_site_symmetry_3
_geom_angle
_geom_angle_publ_flag
O4 Mn1 O3 7_545 6 102.00(10) yes
O4 Mn1 O2 7_545 . 104.00(10) yes
O3 Mn1 O2 6 . 86.40(10) yes
O4 Mn1 N2 7_545 . 159.20(10) yes
O3 Mn1 N2 6 . 89.10(10) yes
O2 Mn1 N2 . . 94.20(10) yes
O4 Mn1 N1 7_545 . 86.90(10) yes
O3 Mn1 N1 6 . 102.00(10) yes
O2 Mn1 N1 . . 164.80(10) yes
N2 Mn1 N1 . . 73.40(10) yes
O4 Mn1 O1 7_545 . 94.40(10) yes
O3 Mn1 O1 6 . 143.60(10) yes
O2 Mn1 O1 . . 58.00(10) yes
N2 Mn1 O1 . . 86.50(10) yes
N1 Mn1 O1 . . 111.30(10) yes
C1 N1 C11 . . 117.4(4) ?
C1 N1 Mn1 . . 127.0(3) ?
C11 N1 Mn1 . . 115.5(3) ?
C10 N2 C12 . . 117.4(4) ?
C10 N2 Mn1 . . 127.0(3) ?
C12 N2 Mn1 . . 115.6(3) ?
O5 N3 O6 . . 123.7(5) ?
O5 N3 C16 . . 118.3(4) ?
O6 N3 C16 . . 118.0(4) ?
C13 O1 Mn1 . . 88.2(3) ?
C13 O2 Mn1 . . 91.3(3) ?
C20 O3 Mn1 . 6_655 139.5(3) ?
C20 O4 Mn1 . 7_545 144.6(3) ?
N1 C1 C2 . . 123.5(5) ?
C3 C2 C1 . . 119.6(5) ?
C2 C3 C4 . . 120.1(5) ?
C3 C4 C11 . . 116.6(5) ?
C3 C4 C5 . . 124.9(5) ?
C11 C4 C5 . . 118.4(5) ?
C6 C5 C4 . . 122.1(5) ?
C5 C6 C7 . . 121.1(6) ?
C8 C7 C12 . . 117.5(5) ?
C8 C7 C6 . . 123.9(5) ?
C12 C7 C6 . . 118.7(5) ?
C9 C8 C7 . . 120.3(6) ?
C8 C9 C10 . . 119.1(6) ?
N2 C10 C9 . . 123.5(5) ?
N1 C11 C4 . . 122.8(4) ?
N1 C11 C12 . . 117.9(4) ?
C4 C11 C12 . . 119.3(4) ?
N2 C12 C7 . . 122.2(5) ?
N2 C12 C11 . . 117.4(4) ?
C7 C12 C11 . . 120.4(5) ?
O1 C13 O2 . . 122.5(4) ?
O1 C13 C14 . . 118.7(4) ?
O2 C13 C14 . . 118.9(4) ?
O1 C13 Mn1 . . 63.0(2) ?
O2 C13 Mn1 . . 59.5(2) ?
C14 C13 Mn1 . . 178.0(4) ?
C15 C14 C19 . . 117.9(4) ?
C15 C14 C13 . . 120.4(4) ?
C19 C14 C13 . . 121.6(4) ?
C16 C15 C14 . . 120.4(4) ?
C15 C16 C17 . . 122.5(4) ?
C15 C16 N3 . . 117.0(4) ?
C17 C16 N3 . . 120.4(4) ?
C18 C17 C16 . . 116.6(4) ?
C18 C17 C20 . . 118.4(4) ?
C16 C17 C20 . . 125.0(4) ?
C19 C18 C17 . . 121.5(4) ?
C18 C19 C14 . . 121.1(4) ?
O4 C20 O3 . . 123.9(4) ?
O4 C20 C17 . . 118.4(4) ?
O3 C20 C17 . . 117.4(4) ?
H2W1 OW1 H1W1 . . 100(6) ?
N1 C1 H1 . . 118.3 ?
C2 C1 H1 . . 118.3 ?
C3 C2 H2 . . 120.2 ?
C1 C2 H2 . . 120.2 ?
C2 C3 H3 . . 120.0 ?
C4 C3 H3 . . 120.0 ?
C6 C5 H5 . . 119.0 ?
C4 C5 H5 . . 119.0 ?
C5 C6 H6 . . 119.5 ?
C7 C6 H6 . . 119.5 ?
C9 C8 H8 . . 119.8 ?
C7 C8 H8 . . 119.8 ?
C8 C9 H9 . . 120.4 ?
C10 C9 H9 . . 120.4 ?
N2 C10 H10 . . 118.2 ?
C9 C10 H10 . . 118.2 ?
C16 C15 H15 . . 119.8 ?
C14 C15 H15 . . 119.8 ?
C19 C18 H18 . . 119.3 ?
C17 C18 H18 . . 119.3 ?
C18 C19 H19 . . 119.4 ?
C14 C19 H19 . . 119.4 ?

loop_
_geom_bond_atom_site_label_1
_geom_bond_atom_site_label_2
_geom_bond_site_symmetry_2
_geom_bond_distance
_geom_bond_publ_flag
Mn1 O1 . 2.301(3) yes
Mn1 O2 . 2.223(3) yes
Mn1 O3 6 2.134(3) yes
Mn1 O4 7_545 2.102(3) yes
Mn1 N1 . 2.260(4) yes
Mn1 N2 . 2.260(4) yes
N1 C1 . 1.328(6) ?
N1 C11 . 1.354(6) ?
N2 C10 . 1.325(6) ?
N2 C12 . 1.359(5) ?
N3 O5 . 1.205(5) ?
N3 O6 . 1.218(5) ?
N3 C16 . 1.476(6) ?
O1 C13 . 1.243(5) ?
O2 C13 . 1.260(5) ?
O3 C20 . 1.246(5) ?
O3 Mn1 6_655 2.134(3) ?
O4 C20 . 1.241(5) ?
O4 Mn1 7_545 2.102(3) ?
C1 C2 . 1.383(6) ?
C2 C3 . 1.350(7) ?
C3 C4 . 1.401(7) ?
C4 C11 . 1.419(6) ?
C4 C5 . 1.433(7) ?
C5 C6 . 1.350(8) ?
C6 C7 . 1.435(7) ?
C7 C8 . 1.381(7) ?
C7 C12 . 1.408(7) ?
C8 C9 . 1.350(7) ?
C9 C10 . 1.380(7) ?
C11 C12 . 1.444(6) ?
C13 C14 . 1.507(6) ?
C14 C15 . 1.373(6) ?
C14 C19 . 1.391(6) ?
C15 C16 . 1.365(6) ?
C16 C17 . 1.389(6) ?
C17 C18 . 1.378(6) ?
C17 C20 . 1.509(6) ?
C18 C19 . 1.367(6) ?
C1 H1 . 0.9300 ?
C2 H2 . 0.9300 ?
C3 H3 . 0.9300 ?
C5 H5 . 0.9300 ?
C6 H6 . 0.9300 ?
C8 H8 . 0.9300 ?
C9 H9 . 0.9300 ?
C10 H10 . 0.9300 ?
C15 H15 . 0.9300 ?
C18 H18 . 0.9300 ?
C19 H19 . 0.9300 ?
OW1 H2W1 . 0.85(4) ?
OW1 H1W1 . 0.86(4) ?

loop_
_geom_hbond_atom_site_label_D
_geom_hbond_atom_site_label_H
_geom_hbond_atom_site_label_A
_geom_hbond_site_symmetry_A
_geom_hbond_distance_DH
_geom_hbond_distance_HA
_geom_hbond_distance_DA
_geom_hbond_angle_DHA
_geom_hbond_publ_flag
OW1 H1W1 O3 6 0.86(4) 2.15(3) 2.949(6) 156(5) yes

loop_
_geom_torsion_atom_site_label_1
_geom_torsion_atom_site_label_2
_geom_torsion_atom_site_label_3
_geom_torsion_atom_site_label_4
_geom_torsion_site_symmetry_1
_geom_torsion
O4 Mn1 N1 C1 7_545 6.5(4)
O3 Mn1 N1 C1 6 -95.1(4)
O2 Mn1 N1 C1 . 142.6(5)
N2 Mn1 N1 C1 . 179.4(4)
O1 Mn1 N1 C1 . 100.0(4)
C13 Mn1 N1 C1 . 109.3(4)
O4 Mn1 N1 C11 7_545 -177.3(3)
O3 Mn1 N1 C11 6 81.1(3)
O2 Mn1 N1 C11 . -41.1(7)
N2 Mn1 N1 C11 . -4.3(3)
O1 Mn1 N1 C11 . -83.8(3)
C13 Mn1 N1 C11 . -74.4(4)
O4 Mn1 N2 C10 7_545 -158.6(4)
O3 Mn1 N2 C10 6 78.4(5)
O2 Mn1 N2 C10 . -7.9(5)
N1 Mn1 N2 C10 . -178.8(5)
O1 Mn1 N2 C10 . -65.4(5)
C13 Mn1 N2 C10 . -36.8(5)
O4 Mn1 N2 C12 7_545 24.1(6)
O3 Mn1 N2 C12 6 -98.8(3)
O2 Mn1 N2 C12 . 174.9(3)
N1 Mn1 N2 C12 . 3.9(3)
O1 Mn1 N2 C12 . 117.3(3)
C13 Mn1 N2 C12 . 145.9(3)
O4 Mn1 O1 C13 7_545 -104.3(3)
O3 Mn1 O1 C13 6 12.8(4)
O2 Mn1 O1 C13 . -0.6(3)
N2 Mn1 O1 C13 . 96.5(3)
N1 Mn1 O1 C13 . 167.3(3)
O4 Mn1 O2 C13 7_545 87.0(3)
O3 Mn1 O2 C13 6 -171.5(3)
N2 Mn1 O2 C13 . -82.6(3)
N1 Mn1 O2 C13 . -47.5(6)
O1 Mn1 O2 C13 . 0.6(3)
C11 N1 C1 C2 . 0.5(7)
Mn1 N1 C1 C2 . 176.7(4)
N1 C1 C2 C3 . -1.3(8)
C1 C2 C3 C4 . 0.7(8)
C2 C3 C4 C11 . 0.6(8)
C2 C3 C4 C5 . 178.7(5)
C3 C4 C5 C6 . -178.0(6)
C11 C4 C5 C6 . 0.1(8)
C4 C5 C6 C7 . -0.7(10)
C5 C6 C7 C8 . -179.2(6)
C5 C6 C7 C12 . 0.7(9)
C12 C7 C8 C9 . 0.0(9)
C6 C7 C8 C9 . 180.0(6)
C7 C8 C9 C10 . 0.8(10)
C12 N2 C10 C9 . 2.1(9)
Mn1 N2 C10 C9 . -175.1(5)
C8 C9 C10 N2 . -2.0(10)
C1 N1 C11 C4 . 0.9(7)
Mn1 N1 C11 C4 . -175.7(3)
C1 N1 C11 C12 . -179.1(4)
Mn1 N1 C11 C12 . 4.3(6)
C3 C4 C11 N1 . -1.4(7)
C5 C4 C11 N1 . -179.6(5)
C3 C4 C11 C12 . 178.6(4)
C5 C4 C11 C12 . 0.4(7)
C10 N2 C12 C7 . -1.2(7)
Mn1 N2 C12 C7 . 176.4(4)
C10 N2 C12 C11 . 179.3(5)
Mn1 N2 C12 C11 . -3.2(5)
C8 C7 C12 N2 . 0.1(8)
C6 C7 C12 N2 . -179.8(5)
C8 C7 C12 C11 . 179.7(5)
C6 C7 C12 C11 . -0.3(8)
N1 C11 C12 N2 . -0.7(7)
C4 C11 C12 N2 . 179.3(4)
N1 C11 C12 C7 . 179.7(4)
C4 C11 C12 C7 . -0.3(7)
Mn1 O1 C13 O2 . 1.1(5)
Mn1 O1 C13 C14 . -178.7(4)
Mn1 O2 C13 O1 . -1.1(5)
Mn1 O2 C13 C14 . 178.7(4)
O4 Mn1 C13 O1 7_545 79.5(3)
O3 Mn1 C13 O1 6 -171.6(2)
O2 Mn1 C13 O1 . 178.9(5)
N2 Mn1 C13 O1 . -82.6(3)
N1 Mn1 C13 O1 . -18.3(4)
O4 Mn1 C13 O2 7_545 -99.5(3)
O3 Mn1 C13 O2 6 9.4(3)
N2 Mn1 C13 O2 . 98.5(3)
N1 Mn1 C13 O2 . 162.8(3)
O1 Mn1 C13 O2 . -178.9(5)
O1 C13 C14 C15 . -9.8(7)
O2 C13 C14 C15 . 170.4(4)
O1 C13 C14 C19 . 173.5(4)
O2 C13 C14 C19 . -6.3(7)
C19 C14 C15 C16 . 1.5(7)
C13 C14 C15 C16 . -175.3(4)
C14 C15 C16 C17 . 0.7(7)
C14 C15 C16 N3 . -178.4(4)
O5 N3 C16 C15 . 168.4(4)
O6 N3 C16 C15 . -10.7(7)
O5 N3 C16 C17 . -10.7(7)
O6 N3 C16 C17 . 170.2(5)
C15 C16 C17 C18 . -2.7(7)
N3 C16 C17 C18 . 176.3(4)
C15 C16 C17 C20 . 177.2(4)
N3 C16 C17 C20 . -3.8(7)
C16 C17 C18 C19 . 2.6(7)
C20 C17 C18 C19 . -177.3(4)
C17 C18 C19 C14 . -0.5(8)
C15 C14 C19 C18 . -1.6(7)
C13 C14 C19 C18 . 175.2(4)
Mn1 O4 C20 O3 7_545 179.6(3)
Mn1 O4 C20 C17 7_545 6.3(8)
Mn1 O3 C20 O4 6_655 166.3(3)
Mn1 O3 C20 C17 6_655 -20.4(7)
C18 C17 C20 O4 . 103.5(5)
C16 C17 C20 O4 . -76.4(6)
C18 C17 C20 O3 . -70.2(6)
C16 C17 C20 O3 . 109.9(5)
